data_1571879
loop_
_publ_author_name
'Carroll, Robert C.'
'Coles, Simon J.'

_publ_section_title
;
 Statistical optimization of guest uptake in crystalline sponges: grading
 structural outcomes.
;
_journal_coeditor_code LT5068
_journal_issue 4
_journal_name_full IUCrJ
_journal_paper_doi 10.1107/S2052252524004871
_journal_volume 11
_journal_year 2024
_chemical_formula_moiety 'C36 H24 I6 N12 Zn3'
_chemical_formula_sum 'C36 H24 I6 N12 Zn3'
_chemical_formula_weight 1582.18
_chemical_name_systematic catena-[bis(mu-2,4,6-tri(pyridin-4-yl)-1,3,5-triazine)-hexaiodo-tri-zinc
_space_group_crystal_system monoclinic
_space_group_IT_number 15
_space_group_name_Hall '-C 2yc'
_space_group_name_H-M_alt 'C 1 2/c 1'
_atom_sites_solution_hydrogens geom
_atom_sites_solution_primary dual
_audit_creation_date 2024-03-26
_audit_creation_method
;
Olex2 1.5-alpha
(compiled 2024.02.16 svn.r378c4104 for OlexSys, GUI svn.r6928)
;
_cell_angle_alpha 90
_cell_angle_beta 102.7210(10)
_cell_angle_gamma 90
_cell_formula_units_Z 8
_cell_length_a 35.2833(5)
_cell_length_b 14.9084(2)
_cell_length_c 31.7352(4)
_cell_measurement_reflns_used 14130
_cell_measurement_temperature 100.0(3)
_cell_measurement_theta_max 68.8620
_cell_measurement_theta_min 2.8470
_cell_volume 16283.5(4)
_computing_cell_refinement 'CrysAlisPro 1.171.42.72a (Rigaku OD, 2022)'
_computing_data_collection 'CrysAlisPro 1.171.42.72a (Rigaku OD, 2022)'
_computing_data_reduction 'CrysAlisPro 1.171.42.72a (Rigaku OD, 2022)'
_computing_molecular_graphics 'Olex2 1.5-alpha (Dolomanov et al., 2009)'
_computing_publication_material 'Olex2 1.5-alpha (Dolomanov et al., 2009)'
_computing_structure_refinement 'SHELXL 2016/6 (Sheldrick, 2015)'
_computing_structure_solution 'SHELXT 2014/5 (Sheldrick, 2014)'
_diffrn_ambient_environment N~2~
_diffrn_ambient_temperature 100.0(3)
_diffrn_detector 'hybrid pixel array detector'
_diffrn_detector_area_resol_mean 10
_diffrn_detector_dtime 0.000
_diffrn_detector_type 'Rigaku, HyPix Arc-100'
_diffrn_measured_fraction_theta_full 0.994
_diffrn_measured_fraction_theta_max 0.992
_diffrn_measurement_details
;
List of Runs (angles in degrees, time in seconds):

  # Type    Start    End  Width  t~exp~   \w     \q     \k     \f   Frames
--------------------------------------------------------------------------
  1  \w     20.00  46.00   0.50    0.80    --   83.39 -48.00   1.00   52
  2  \w     98.00 132.00   0.50    0.80    --   83.39  48.00 149.00   68
  3  \w     15.00  41.00   0.50    0.80    --   83.39 -37.00-180.00   52
  4  \w     32.00  66.00   0.50    0.80    --   83.39 -57.00-150.00   68
  5  \w     13.00  42.00   0.50    0.80    --   83.39 -37.00 -90.00   58
  6  \w     24.00  50.00   0.50    0.80    --   83.39 -57.00 -30.00   52
  7  \w     15.00  42.00   0.50    0.80    --   83.39 -37.00 150.00   54
  8  \w     12.00  37.00   0.50    0.80    --   83.39 -37.00-120.00   50
  9  \w     26.00 100.00   0.50    0.80    --   83.39 -99.00  30.00  148
 10  \w     15.00  40.00   0.50    0.80    --   83.39 -37.00  30.00   50
 11  \w    113.00 139.00   0.50    0.80    --   83.39  57.00 -30.00   52
 12  \w     80.00 108.00   0.50    0.80    --   83.39  57.00 -30.00   56
 13  \w     75.00 148.00   0.50    0.80    --   83.39  57.00  90.00  146
 14  \w     25.00  51.00   0.50    0.80    --   83.39 -99.00 -60.00   52
 15  \w     65.00 106.00   0.50    0.80    --   83.39 -99.00 -60.00   82
 16  \w     75.00 100.00   0.50    0.80    --   83.39  57.00  60.00   50
 17  \w    126.00 151.00   0.50    0.80    --   83.39  57.00  60.00   50
 18  \w     31.00  64.00   0.50    0.80    --   83.39 -57.00  90.00   66
 19  \w     17.00  68.00   0.50    0.80    --   83.39 -57.00-120.00  102
 20  \w     40.00  65.00   0.50    0.80    --   83.39 -57.00-180.00   50
 21  \w   -134.00-109.00   0.50    0.80    --  -79.34 -48.00   1.00   50
 22  \w    -48.00 -16.00   0.50    0.80    --  -79.34  48.00 149.00   64
 23  \w   -139.00 -95.00   0.50    0.80    --  -79.34 -99.00 120.00   88
 24  \w    -62.00 -15.00   0.50    0.80    --  -79.34  57.00-120.00   94
 25  \w    -36.00 -11.00   0.50    0.80    --  -79.34  37.00 120.00   50
 26  \w    -43.00 -18.00   0.50    0.40    --  -55.07  48.00 149.00   50
 27  \w    -24.00  15.00   0.50    0.40    --  -55.07  19.00-180.00   78
 28  \w   -124.00 -84.00   0.50    0.40    --  -55.07 -48.00   1.00   80
 29  \w    -17.00  17.00   0.50    0.40    --   52.07 -48.00   1.00   68
 30  \w     82.00 108.00   0.50    0.40    --   52.07  48.00 149.00   52
 31  \w     20.00  53.00   0.50    0.40    --   52.07 -48.00   1.00   66
 32  \w     -7.00  19.00   0.50    0.40    --   52.07 -19.00-180.00   52
 33  \w     -4.00  43.00   0.50    0.40    --   52.07 -37.00 120.00   94
;
_diffrn_measurement_device 'four-circle diffractometer'
_diffrn_measurement_device_details 'Rigaku, UG2 \k goniometer'
_diffrn_measurement_device_type
; Rigaku 007HF diffractometer equipped with Arc)Sec VHF Varimax confocal 
mirrors and a UG2 goniometer and HyPix Arc-100 detector
;
_diffrn_measurement_method 'profile data from \w-scans'
_diffrn_measurement_specimen_support 'MiTeGen loops'
_diffrn_orient_matrix_type 'CrysAlisPro convention (1999,Acta A55,543-557)'
_diffrn_orient_matrix_UB_11 -0.0252621000
_diffrn_orient_matrix_UB_12 -0.0148595000
_diffrn_orient_matrix_UB_13 0.0332917000
_diffrn_orient_matrix_UB_21 0.0321118000
_diffrn_orient_matrix_UB_22 -0.0591515000
_diffrn_orient_matrix_UB_23 0.0271384000
_diffrn_orient_matrix_UB_31 0.0182542000
_diffrn_orient_matrix_UB_32 0.0833892000
_diffrn_orient_matrix_UB_33 0.0251764000
_diffrn_radiation_collimation 0.3
_diffrn_radiation_monochromator 'Arc)Sec VHF Varimax focusing mirrors'
_diffrn_radiation_probe x-ray
_diffrn_radiation_type 'Cu K\a'
_diffrn_radiation_wavelength 1.54184
_diffrn_reflns_av_R_equivalents 0.0259
_diffrn_reflns_av_unetI/netI 0.0192
_diffrn_reflns_Laue_measured_fraction_full 0.994
_diffrn_reflns_Laue_measured_fraction_max 0.992
_diffrn_reflns_limit_h_max 41
_diffrn_reflns_limit_h_min -42
_diffrn_reflns_limit_k_max 17
_diffrn_reflns_limit_k_min -14
_diffrn_reflns_limit_l_max 38
_diffrn_reflns_limit_l_min -38
_diffrn_reflns_number 71698
_diffrn_reflns_point_group_measured_fraction_full 0.994
_diffrn_reflns_point_group_measured_fraction_max 0.992
_diffrn_reflns_theta_full 67.684
_diffrn_reflns_theta_max 68.250
_diffrn_reflns_theta_min 2.568
_diffrn_source 'Rotating anode'
_diffrn_source_current 30.0
_diffrn_source_power 1.2
_diffrn_source_target Cu
_diffrn_source_type 'Rigaku 007 HF'
_diffrn_source_voltage 40.0
_exptl_absorpt_coefficient_mu 19.082
_exptl_absorpt_correction_T_max 0.379
_exptl_absorpt_correction_T_min 0.063
_exptl_absorpt_correction_type analytical
_exptl_absorpt_process_details
;
CrysAlisPro 1.171.42.72a (Rigaku Oxford Diffraction, 2022)
Analytical numeric absorption correction using a multifaceted crystal
model based on expressions derived by R.C. Clark & J.S. Reid.
(Clark, R. C. & Reid, J. S. (1995). Acta Cryst. A51, 887-897)
Empirical absorption correction using spherical harmonics,
implemented in SCALE3 ABSPACK scaling algorithm.
;
_exptl_crystal_colour colourless
_exptl_crystal_colour_primary colourless
_exptl_crystal_density_diffrn 1.291
_exptl_crystal_description block
_exptl_crystal_F_000 5856
_exptl_crystal_size_max 0.37
_exptl_crystal_size_mid 0.1
_exptl_crystal_size_min 0.07
_refine_diff_density_max 0.749
_refine_diff_density_min -0.445
_refine_diff_density_rms 0.060
_refine_ls_extinction_method none
_refine_ls_goodness_of_fit_ref 1.098
_refine_ls_hydrogen_treatment constr
_refine_ls_matrix_type full
_refine_ls_number_parameters 606
_refine_ls_number_reflns 14786
_refine_ls_number_restraints 27
_refine_ls_restrained_S_all 1.103
_refine_ls_R_factor_all 0.0354
_refine_ls_R_factor_gt 0.0323
_refine_ls_shift/su_max 0.002
_refine_ls_shift/su_mean 0.000
_refine_ls_structure_factor_coef Fsqd
_refine_ls_weighting_details 'w=1/[\s^2^(Fo^2^)+(0.0472P)^2^+20.8502P] where P=(Fo^2^+2Fc^2^)/3'
_refine_ls_weighting_scheme calc
_refine_ls_wR_factor_gt 0.0931
_refine_ls_wR_factor_ref 0.0946
_reflns_Friedel_coverage 0.000
_reflns_number_gt 13046
_reflns_number_total 14786
_reflns_threshold_expression 'I > 2\s(I)'
_cod_data_source_file lt5068.cif
_cod_data_source_block 4_mbp_4_10_96a
_cod_database_code 1571879
_shelx_shelxl_version_number 2016/6
_chemical_oxdiff_formula '(Zn3 I6 N12 H24 C36) (C14 H12 O)2 (C6 H12)4'
_chemical_oxdiff_usercomment 4-methylbenzophenone
_shelx_space_group_comment
;
The symmetry employed for this shelxl refinement is uniquely defined
by the following loop, which should always be used as a source of
symmetry information in preference to the above space-group names.
They are only intended as comments.
;
_shelx_estimated_absorpt_t_max 0.348
_shelx_estimated_absorpt_t_min 0.054
_olex2_refinement_description
;
1. Fixed Uiso
 At 1.2 times of:
  All C(H) groups
2. Restrained distances
 I306-Zn33 \\sim I406-Zn43
 with sigma of 0.02
 I305-Zn33 \\sim I405-Zn43
 with sigma of 0.02
 Zn33-N312 \\sim Zn43-N312
 with sigma of 0.02
 I306-I305 \\sim I406-I405
 with sigma of 0.04
 I306-N312 \\sim I406-N312
 with sigma of 0.04
 I305-N312 \\sim I405-N312
 with sigma of 0.04
 I404-Zn42 \\sim I304-Zn32
 with sigma of 0.02
 I403-Zn42 \\sim I303-Zn32
 with sigma of 0.02
 Zn42-N306 \\sim Zn32-N306
 with sigma of 0.02
 Zn42-N307 \\sim Zn32-N307
 with sigma of 0.02
 I404-I403 \\sim I304-I303
 with sigma of 0.04
 I404-N306 \\sim I304-N306
 with sigma of 0.04
 I404-N307 \\sim I304-N307
 with sigma of 0.04
 I403-N306 \\sim I303-N306
 with sigma of 0.04
 I403-N307 \\sim I303-N307
 with sigma of 0.04
 I302-Zn31 \\sim I402-Zn41
 with sigma of 0.02
 I301-Zn31 \\sim I401-Zn41
 with sigma of 0.02
 Zn31-N301 \\sim Zn41-N301
 with sigma of 0.02
 I302-I301 \\sim I402-I401
 with sigma of 0.04
 I302-N301 \\sim I402-N301
 with sigma of 0.04
 I301-N301 \\sim I401-N301
 with sigma of 0.04
 I501-Zn51 \\sim I401-Zn41
 with sigma of 0.02
 I402-Zn41 \\sim I502-Zn51
 with sigma of 0.02
 Zn51-N301 \\sim Zn41-N301
 with sigma of 0.02
3. Others
 Sof(I405)=Sof(Zn43)=Sof(I406)=1-FVAR(1)
 Sof(I306)=Sof(I305)=Sof(Zn33)=FVAR(1)
 Sof(I303)=Sof(Zn32)=Sof(I304)=1-FVAR(2)
 Sof(I404)=Sof(I403)=Sof(Zn42)=FVAR(2)
 Fixed Sof: I302(0.69418) I301(0.69418) Zn31(0.69418) I401(0.27264)
 Zn41(0.27264) I402(0.27264) I501(0.03321) I502(0.03321) Zn51(0.03321)
 Fixed Uiso: I501(0.08) I502(0.08) Zn51(0.08)
4.a Aromatic/amide H refined with riding coordinates:
 C302(H302), C301(H301), C331(H331), C314(H314), C311(H311), C330(H330),
 C315(H315), C310(H310), C335(H335), C320(H320), C336(H336), C313(H313),
 C319(H319), C317(H317), C318(H318), C312(H312), C322(H322), C329(H329),
 C304(H304), C323(H323), C328(H328), C305(H305), C333(H333), C332(H332)
;
_smtbx_masks_void_probe_radius 1.2
_smtbx_masks_void_truncation_radius 1.2
_olex2_date_sample_data_collection 2024-03-25
_olex2_date_sample_submission 2024-03-25
_olex2_submission_original_sample_id '4-Methylbenzophenone 4_10_96a'
_olex2_submission_special_instructions 'No special instructions were received'
_oxdiff_exptl_absorpt_empirical_details
;
Empirical correction (ABSPACK) includes:
- Absorption correction using spherical harmonics
- Frame scaling
- Detector area scaling
- B-factor correction
;
_oxdiff_exptl_absorpt_empirical_full_max 2.770
_oxdiff_exptl_absorpt_empirical_full_min 0.434

loop_
_space_group_symop_operation_xyz
'x, y, z'
'-x, y, -z+1/2'
'x+1/2, y+1/2, z'
'-x+1/2, y+1/2, -z+1/2'
'-x, -y, -z'
'x, -y, z-1/2'
'-x+1/2, -y+1/2, -z'
'x+1/2, -y+1/2, z-1/2'

loop_
_atom_site_label
_atom_site_type_symbol
_atom_site_fract_x
_atom_site_fract_y
_atom_site_fract_z
_atom_site_U_iso_or_equiv
_atom_site_adp_type
_atom_site_occupancy
_atom_site_site_symmetry_order
_atom_site_calc_flag
_atom_site_refinement_flags_posn
_atom_site_refinement_flags_adp
_atom_site_refinement_flags_occupancy
_atom_site_disorder_assembly
_atom_site_disorder_group
I404 I 0.27009(7) 0.73921(12) 0.70237(5) 0.0616(4) Uani 0.496(8) 1 d D . P A 1
I302 I 0.38529(3) -0.23801(7) 0.93598(3) 0.06961(18) Uani 0.6942 1 d D . P B 1
I301 I 0.47879(4) -0.13628(10) 0.87131(4) 0.0702(2) Uani 0.6942 1 d D . P B 1
I306 I 0.64207(4) 0.40652(14) 0.49442(5) 0.0760(3) Uani 0.695(8) 1 d D . P C 1
I403 I 0.37670(6) 0.66761(13) 0.79924(5) 0.0680(4) Uani 0.496(8) 1 d D . P A 1
I305 I 0.60340(4) 0.26410(9) 0.60188(4) 0.0850(3) Uani 0.695(8) 1 d D . P C 1
Zn31 Zn 0.42011(6) -0.1161(2) 0.90472(9) 0.0494(3) Uani 0.6942 1 d D . P B 1
Zn33 Zn 0.62249(12) 0.4043(2) 0.56672(12) 0.0532(5) Uani 0.695(8) 1 d D . P C 1
Zn42 Zn 0.33062(14) 0.6455(3) 0.72616(13) 0.0519(7) Uani 0.496(8) 1 d D . P A 1
N302 N 0.31648(7) 0.18227(16) 0.75233(8) 0.0457(6) Uani 1 1 d . . . . .
N303 N 0.27760(7) 0.05422(16) 0.72973(8) 0.0452(6) Uani 1 1 d . . . . .
N309 N 0.42290(8) 0.77699(18) 0.56195(9) 0.0505(6) Uani 1 1 d . . . . .
N304 N 0.26241(7) 0.19317(16) 0.69325(8) 0.0473(6) Uani 1 1 d . . . . .
N310 N 0.47449(8) 0.72878(17) 0.53063(8) 0.0491(6) Uani 1 1 d . . . . .
N306 N 0.31399(9) 0.50958(18) 0.72157(9) 0.0571(7) Uani 1 1 d D . . . .
N308 N 0.46040(8) 0.64986(18) 0.59000(9) 0.0531(6) Uani 1 1 d . . . . .
N305 N 0.16606(8) -0.02870(18) 0.60989(9) 0.0565(7) Uani 1 1 d . . . . .
N312 N 0.57778(8) 0.49442(19) 0.56144(9) 0.0569(7) Uani 1 1 d D . . . .
N301 N 0.37848(9) -0.04888(17) 0.85898(9) 0.0589(7) Uani 1 1 d D . . . .
N311 N 0.43096(9) 1.01325(19) 0.45093(9) 0.0591(7) Uani 1 1 d . . . . .
N307 N 0.35906(10) 0.66184(19) 0.67810(10) 0.0639(8) Uani 1 1 d D . . . .
C306 C 0.30700(9) 0.09601(19) 0.75553(10) 0.0456(7) Uani 1 1 d . . . . .
C308 C 0.29228(9) 0.2280(2) 0.72155(10) 0.0458(7) Uani 1 1 d . . . . .
C326 C 0.48095(9) 0.6636(2) 0.55988(10) 0.0481(7) Uani 1 1 d . . . . .
C309 C 0.22454(9) 0.0597(2) 0.66756(10) 0.0483(7) Uani 1 1 d . . . . .
C307 C 0.25671(9) 0.10528(19) 0.69824(10) 0.0451(7) Uani 1 1 d . . . . .
C325 C 0.44583(9) 0.7857(2) 0.53430(10) 0.0473(7) Uani 1 1 d . . . . .
C303 C 0.33168(9) 0.04464(19) 0.79138(10) 0.0469(7) Uani 1 1 d . . . . .
C327 C 0.44086(10) 0.8660(2) 0.50525(10) 0.0525(8) Uani 1 1 d . . . . .
C334 C 0.51449(9) 0.6045(2) 0.55991(10) 0.0503(7) Uani 1 1 d . . . . .
C321 C 0.40601(10) 0.6912(2) 0.61964(11) 0.0537(8) Uani 1 1 d . . . . .
C302 C 0.32537(10) -0.0450(2) 0.79816(11) 0.0530(8) Uani 1 1 d . . . . .
H302 H 0.304969 -0.076150 0.779316 0.064 Uiso 1 1 calc R U . . .
C324 C 0.43087(10) 0.7067(2) 0.58885(10) 0.0515(7) Uani 1 1 d . . . . .
C316 C 0.29982(9) 0.3260(2) 0.72063(10) 0.0483(7) Uani 1 1 d . . . . .
C301 C 0.34879(10) -0.0891(2) 0.83239(10) 0.0544(8) Uani 1 1 d . . . . .
H301 H 0.343598 -0.150356 0.837220 0.065 Uiso 1 1 calc R U . . .
C331 C 0.46811(10) 0.8876(2) 0.48226(11) 0.0539(8) Uani 1 1 d . . . . .
H331 H 0.490835 0.851995 0.484695 0.065 Uiso 1 1 calc R U . . .
C314 C 0.33903(12) 0.4527(2) 0.74534(14) 0.0689(10) Uani 1 1 d . . . . .
H314 H 0.362256 0.476277 0.762821 0.083 Uiso 1 1 calc R U . . .
C311 C 0.18796(11) -0.0715(2) 0.64361(12) 0.0641(10) Uani 1 1 d . . . . .
H311 H 0.182918 -0.133132 0.647644 0.077 Uiso 1 1 calc R U . . .
C330 C 0.46222(10) 0.9620(2) 0.45530(11) 0.0567(8) Uani 1 1 d . . . . .
H330 H 0.481286 0.976715 0.439454 0.068 Uiso 1 1 calc R U . . .
C315 C 0.33294(11) 0.3616(2) 0.74583(13) 0.0652(10) Uani 1 1 d . . . . .
H315 H 0.351548 0.323744 0.763510 0.078 Uiso 1 1 calc R U . . .
C310 C 0.21743(10) -0.0305(2) 0.67269(12) 0.0601(9) Uani 1 1 d . . . . .
H310 H 0.232691 -0.063443 0.695970 0.072 Uiso 1 1 calc R U . . .
C335 C 0.52941(10) 0.5944(2) 0.52423(12) 0.0600(9) Uani 1 1 d . . . . .
H335 H 0.518246 0.625437 0.498321 0.072 Uiso 1 1 calc R U . . .
C320 C 0.36928(11) 0.7260(3) 0.61273(13) 0.0681(10) Uani 1 1 d . . . . .
H320 H 0.359404 0.760661 0.587591 0.082 Uiso 1 1 calc R U . . .
C336 C 0.56084(11) 0.5388(3) 0.52599(12) 0.0627(9) Uani 1 1 d . . . . .
H336 H 0.570876 0.531938 0.500746 0.075 Uiso 1 1 calc R U . . .
C313 C 0.20193(11) 0.1046(2) 0.63341(12) 0.0659(10) Uani 1 1 d . . . . .
H313 H 0.206059 0.166621 0.629110 0.079 Uiso 1 1 calc R U . . .
C319 C 0.34674(13) 0.7109(3) 0.64208(14) 0.0712(10) Uani 1 1 d . . . . .
H319 H 0.321380 0.735958 0.636788 0.085 Uiso 1 1 calc R U . . .
C317 C 0.27424(12) 0.3837(2) 0.69541(13) 0.0657(10) Uani 1 1 d . . . . .
H317 H 0.251175 0.361359 0.677095 0.079 Uiso 1 1 calc R U . . .
C318 C 0.28217(12) 0.4742(2) 0.69676(13) 0.0673(10) Uani 1 1 d . . . . .
H318 H 0.264061 0.513222 0.679137 0.081 Uiso 1 1 calc R U . . .
C312 C 0.17312(12) 0.0585(2) 0.60543(13) 0.0719(11) Uani 1 1 d . . . . .
H312 H 0.157534 0.090174 0.581877 0.086 Uiso 1 1 calc R U . . .
C322 C 0.41865(14) 0.6402(3) 0.65627(14) 0.0794(12) Uani 1 1 d . . . . .
H322 H 0.443771 0.613763 0.661972 0.095 Uiso 1 1 calc R U . . .
C329 C 0.40528(13) 0.9938(3) 0.47390(15) 0.0797(12) Uani 1 1 d . . . . .
H329 H 0.383487 1.032297 0.471839 0.096 Uiso 1 1 calc R U . . .
C304 C 0.36096(14) 0.0865(2) 0.82026(15) 0.0918(17) Uani 1 1 d . . . . .
H304 H 0.365170 0.149133 0.818096 0.110 Uiso 1 1 calc R U . . .
C323 C 0.39448(15) 0.6277(3) 0.68457(15) 0.0870(14) Uani 1 1 d . . . . .
H323 H 0.403712 0.592993 0.709861 0.104 Uiso 1 1 calc R U . . .
C328 C 0.40844(13) 0.9191(3) 0.50132(15) 0.0769(12) Uani 1 1 d . . . . .
H328 H 0.388836 0.905647 0.516628 0.092 Uiso 1 1 calc R U . . .
C305 C 0.38408(15) 0.0370(3) 0.85228(16) 0.0976(18) Uani 1 1 d . . . . .
H305 H 0.405379 0.066136 0.870726 0.117 Uiso 1 1 calc R U . . .
C333 C 0.53209(15) 0.5587(4) 0.59688(15) 0.0948(16) Uani 1 1 d . . . . .
H333 H 0.522376 0.563761 0.622419 0.114 Uiso 1 1 calc R U . . .
C332 C 0.56374(14) 0.5060(4) 0.59623(14) 0.0953(17) Uani 1 1 d . . . . .
H332 H 0.576157 0.476371 0.622094 0.114 Uiso 1 1 calc R U . . .
I405 I 0.6138(2) 0.26639(16) 0.5874(3) 0.121(2) Uani 0.305(8) 1 d D . P C 2
Zn43 Zn 0.6276(3) 0.4177(5) 0.5579(3) 0.0622(16) Uani 0.305(8) 1 d D . P C 2
I406 I 0.64615(12) 0.4372(5) 0.48536(19) 0.0941(12) Uani 0.305(8) 1 d D . P C 2
I303 I 0.36403(16) 0.6784(2) 0.79599(10) 0.1038(8) Uani 0.504(8) 1 d D . P A 2
Zn32 Zn 0.32174(18) 0.6458(4) 0.72177(17) 0.0724(11) Uani 0.504(8) 1 d D . P A 2
I304 I 0.25808(13) 0.72923(17) 0.69242(16) 0.0973(8) Uani 0.504(8) 1 d D . P A 2
I401 I 0.47091(11) -0.1512(3) 0.87811(11) 0.1254(14) Uani 0.2726 1 d D . P B 2
Zn41 Zn 0.41280(19) -0.1170(5) 0.9101(2) 0.089(2) Uani 0.2726 1 d D . P B 2
I402 I 0.37469(11) -0.2278(2) 0.94510(11) 0.1254(14) Uani 0.2726 1 d D . P B 2
I501 I 0.4450(3) -0.2010(7) 0.9080(3) 0.080 Uiso 0.0332 1 d D U P B 3
I502 I 0.3288(3) -0.1938(6) 0.9441(3) 0.080 Uiso 0.0332 1 d D U P B 3
Zn51 Zn 0.3833(4) -0.1204(12) 0.9177(5) 0.080 Uiso 0.0332 1 d D U P B 3

loop_
_atom_site_aniso_label
_atom_site_aniso_U_11
_atom_site_aniso_U_22
_atom_site_aniso_U_33
_atom_site_aniso_U_23
_atom_site_aniso_U_13
_atom_site_aniso_U_12
I404 0.0745(7) 0.0388(4) 0.0769(7) 0.0119(3) 0.0283(5) 0.0105(4)
I302 0.0912(3) 0.0392(3) 0.0685(4) 0.0000(3) -0.0042(3) -0.0075(2)
I301 0.0720(3) 0.0756(4) 0.0594(3) -0.0008(3) 0.0063(2) 0.0302(3)
I306 0.0697(3) 0.0909(7) 0.0622(4) -0.0252(4) 0.0033(3) 0.0028(4)
I403 0.0986(8) 0.0477(4) 0.0522(5) -0.0035(3) 0.0046(6) -0.0067(5)
I305 0.1139(5) 0.0442(3) 0.0856(4) -0.0011(3) -0.0023(6) -0.0188(3)
Zn31 0.0557(4) 0.0364(6) 0.0474(6) -0.0048(4) -0.0074(4) 0.0087(4)
Zn33 0.0522(8) 0.0402(12) 0.0573(9) -0.0071(7) -0.0091(5) 0.0046(7)
Zn42 0.0693(14) 0.0345(8) 0.0510(9) 0.0025(6) 0.0113(9) -0.0033(8)
N302 0.0478(14) 0.0288(12) 0.0537(14) -0.0013(10) -0.0036(11) 0.0056(10)
N303 0.0467(13) 0.0291(12) 0.0527(14) -0.0031(10) -0.0045(11) 0.0078(10)
N309 0.0497(14) 0.0440(14) 0.0511(14) 0.0041(11) -0.0031(12) 0.0018(11)
N304 0.0508(14) 0.0324(13) 0.0521(14) -0.0012(11) -0.0026(11) 0.0050(11)
N310 0.0522(15) 0.0417(14) 0.0470(13) 0.0037(11) -0.0027(11) 0.0020(11)
N306 0.0749(19) 0.0347(14) 0.0619(16) 0.0002(12) 0.0153(14) -0.0018(13)
N308 0.0528(15) 0.0447(15) 0.0559(15) 0.0084(12) -0.0010(12) 0.0016(12)
N305 0.0537(15) 0.0391(14) 0.0651(16) -0.0098(12) -0.0120(13) 0.0108(12)
N312 0.0536(15) 0.0453(15) 0.0613(17) 0.0014(13) -0.0099(13) 0.0079(12)
N301 0.0737(18) 0.0305(13) 0.0585(16) -0.0048(11) -0.0157(14) 0.0075(12)
N311 0.0701(19) 0.0450(16) 0.0529(15) 0.0043(12) -0.0065(14) -0.0027(14)
N307 0.086(2) 0.0404(15) 0.0671(18) 0.0060(13) 0.0204(16) -0.0007(15)
C306 0.0477(16) 0.0306(14) 0.0546(17) -0.0025(12) 0.0028(13) 0.0056(12)
C308 0.0468(16) 0.0337(15) 0.0538(17) -0.0019(12) 0.0042(13) 0.0062(12)
C326 0.0492(17) 0.0424(16) 0.0464(16) 0.0027(13) -0.0029(13) -0.0015(13)
C309 0.0496(17) 0.0366(15) 0.0524(17) -0.0062(13) -0.0021(13) 0.0072(13)
C307 0.0491(16) 0.0297(14) 0.0503(16) -0.0031(12) -0.0024(13) 0.0078(12)
C325 0.0501(17) 0.0403(16) 0.0444(15) 0.0015(13) -0.0049(13) -0.0003(13)
C303 0.0511(17) 0.0312(14) 0.0518(16) -0.0034(12) -0.0027(13) 0.0070(12)
C327 0.063(2) 0.0398(17) 0.0460(16) 0.0007(13) -0.0073(14) 0.0072(14)
C334 0.0505(17) 0.0413(16) 0.0523(17) 0.0074(13) -0.0032(14) 0.0005(13)
C321 0.0592(19) 0.0410(17) 0.0578(18) 0.0051(14) 0.0064(15) 0.0015(14)
C302 0.0593(19) 0.0355(16) 0.0553(18) 0.0007(13) -0.0069(14) -0.0007(14)
C324 0.0544(18) 0.0436(17) 0.0510(17) 0.0034(14) -0.0003(14) 0.0009(14)
C316 0.0558(18) 0.0333(15) 0.0521(17) 0.0004(13) 0.0036(14) 0.0058(13)
C301 0.070(2) 0.0359(16) 0.0488(17) -0.0014(13) -0.0048(15) 0.0001(14)
C331 0.0498(18) 0.0454(18) 0.0591(19) 0.0053(15) -0.0039(15) -0.0034(14)
C314 0.071(2) 0.0395(18) 0.087(3) 0.0084(18) -0.003(2) -0.0066(16)
C311 0.064(2) 0.0368(17) 0.076(2) -0.0024(16) -0.0192(18) 0.0062(15)
C330 0.0586(19) 0.0440(18) 0.0581(19) 0.0049(15) -0.0073(15) -0.0058(15)
C315 0.065(2) 0.0389(18) 0.081(2) 0.0075(16) -0.0076(18) -0.0008(15)
C310 0.063(2) 0.0372(17) 0.066(2) 0.0026(15) -0.0159(16) 0.0036(15)
C335 0.059(2) 0.055(2) 0.060(2) 0.0102(16) -0.0014(16) 0.0103(16)
C320 0.064(2) 0.072(3) 0.069(2) 0.0214(19) 0.0143(18) 0.0054(19)
C336 0.063(2) 0.059(2) 0.061(2) 0.0017(17) 0.0029(16) 0.0093(17)
C313 0.077(2) 0.0349(17) 0.068(2) -0.0028(15) -0.0214(18) 0.0067(16)
C319 0.074(3) 0.064(2) 0.078(3) 0.016(2) 0.022(2) 0.0091(19)
C317 0.075(2) 0.0335(16) 0.073(2) -0.0005(16) -0.0171(18) 0.0061(16)
C318 0.085(3) 0.0369(18) 0.070(2) 0.0052(16) -0.0050(19) 0.0132(17)
C312 0.083(3) 0.0393(18) 0.073(2) -0.0012(16) -0.028(2) 0.0089(17)
C322 0.082(3) 0.086(3) 0.072(3) 0.025(2) 0.020(2) 0.024(2)
C329 0.080(3) 0.066(3) 0.091(3) 0.020(2) 0.014(2) 0.030(2)
C304 0.105(3) 0.0300(17) 0.104(3) 0.0114(19) -0.055(3) -0.0100(19)
C323 0.104(3) 0.088(3) 0.075(3) 0.034(2) 0.031(2) 0.029(3)
C328 0.079(3) 0.070(3) 0.086(3) 0.028(2) 0.027(2) 0.025(2)
C305 0.108(3) 0.0351(19) 0.111(3) 0.012(2) -0.059(3) -0.007(2)
C333 0.101(3) 0.118(4) 0.067(2) 0.038(3) 0.022(2) 0.058(3)
C332 0.099(3) 0.120(4) 0.065(2) 0.034(3) 0.014(2) 0.061(3)
I405 0.136(3) 0.0420(7) 0.133(3) 0.0257(11) -0.084(2) -0.0314(10)
Zn43 0.058(3) 0.0320(16) 0.079(4) -0.0045(19) -0.024(2) 0.0038(15)
I406 0.0732(11) 0.110(2) 0.0922(17) -0.0394(16) 0.0037(10) 0.0210(13)
I303 0.153(2) 0.0718(10) 0.1000(10) -0.0316(7) 0.0558(10) -0.0490(11)
Zn32 0.097(3) 0.0310(9) 0.102(2) 0.0030(14) 0.0502(18) -0.0035(13)
I304 0.0968(14) 0.0455(6) 0.1728(18) 0.0372(9) 0.0798(13) 0.0254(7)
I401 0.130(3) 0.0912(19) 0.114(2) -0.0461(16) -0.0615(16) 0.0676(18)
Zn41 0.148(5) 0.0244(16) 0.062(3) -0.0068(16) -0.048(3) 0.016(3)
I402 0.231(4) 0.0371(9) 0.0873(14) -0.0061(8) -0.0092(16) -0.0334(16)

loop_
_atom_type_symbol
_atom_type_description
_atom_type_scat_dispersion_real
_atom_type_scat_dispersion_imag
_atom_type_scat_source
C C 0.0181 0.0091 'International Tables Vol C Tables 4.2.6.8 and 6.1.1.4'
H H 0.0000 0.0000 'International Tables Vol C Tables 4.2.6.8 and 6.1.1.4'
I I -0.3257 6.8362 'International Tables Vol C Tables 4.2.6.8 and 6.1.1.4'
N N 0.0311 0.0180 'International Tables Vol C Tables 4.2.6.8 and 6.1.1.4'
Zn Zn -1.5491 0.6778 'International Tables Vol C Tables 4.2.6.8 and 6.1.1.4'

loop_
_exptl_crystal_face_index_h
_exptl_crystal_face_index_k
_exptl_crystal_face_index_l
_exptl_crystal_face_perp_dist
1 0 -1 0.0497
-1 0 1 0.0363
0 1 2 0.1341
-2 -1 0 0.1386
-1 0 0 0.0561
1 0 0 0.0417
-2 -1 -1 0.1376
-1 0 -1 0.0422
1 0 1 0.0327
1 -2 0 0.1653
-1 2 0 0.1854
0 0 -1 0.0434
0 0 1 0.0306
-2 1 2 0.1297
1 -1 -2 0.1456

loop_
_geom_angle_atom_site_label_1
_geom_angle_atom_site_label_2
_geom_angle_atom_site_label_3
_geom_angle
_geom_angle_site_symmetry_1
_geom_angle_site_symmetry_3
_geom_angle_publ_flag
I302 Zn31 I301 126.27(12) . . ?
N301 Zn31 I302 106.98(13) . . ?
N301 Zn31 I301 106.29(14) . . ?
N301 Zn31 N311 97.35(15) . 6_566 ?
N311 Zn31 I302 106.39(14) 6_566 . ?
N311 Zn31 I301 109.75(14) 6_566 . ?
I305 Zn33 I306 124.13(15) . . ?
N305 Zn33 I306 106.33(16) 3 . ?
N305 Zn33 I305 109.68(17) 3 . ?
N312 Zn33 I306 105.99(16) . . ?
N312 Zn33 I305 107.60(17) . . ?
N312 Zn33 N305 100.6(2) . 3 ?
I404 Zn42 I403 122.0(2) . . ?
N306 Zn42 I404 107.9(2) . . ?
N306 Zn42 I403 107.5(2) . . ?
N307 Zn42 I404 103.7(2) . . ?
N307 Zn42 I403 110.4(2) . . ?
N307 Zn42 N306 104.0(2) . . ?
C308 N302 C306 114.6(3) . . ?
C306 N303 C307 114.9(3) . . ?
C325 N309 C324 115.2(3) . . ?
C308 N304 C307 114.8(3) . . ?
C326 N310 C325 114.7(3) . . ?
C314 N306 Zn42 115.7(3) . . ?
C314 N306 Zn32 123.9(3) . . ?
C318 N306 Zn42 127.5(3) . . ?
C318 N306 C314 116.8(3) . . ?
C318 N306 Zn32 119.3(3) . . ?
C326 N308 C324 115.2(3) . . ?
C311 N305 Zn33 120.8(2) . 3_445 ?
C311 N305 C312 117.4(3) . . ?
C311 N305 Zn43 128.4(3) . 3_445 ?
C312 N305 Zn33 121.7(2) . 3_445 ?
C312 N305 Zn43 113.5(3) . 3_445 ?
C336 N312 Zn33 126.2(3) . . ?
C336 N312 Zn43 116.6(4) . . ?
C332 N312 Zn33 116.2(3) . . ?
C332 N312 C336 117.5(3) . . ?
C332 N312 Zn43 125.8(3) . . ?
C301 N301 Zn31 124.1(2) . . ?
C301 N301 Zn41 121.2(3) . . ?
C301 N301 Zn51 103.3(6) . . ?
C305 N301 Zn31 118.2(3) . . ?
C305 N301 C301 117.3(3) . . ?
C305 N301 Zn41 121.4(3) . . ?
C305 N301 Zn51 130.1(6) . . ?
Zn31 N311 Zn51 36.9(4) 6_565 6_565 ?
C330 N311 Zn31 121.0(3) . 6_565 ?
C330 N311 Zn41 130.2(3) . 6_565 ?
C330 N311 Zn51 157.0(4) . 6_565 ?
C329 N311 Zn31 120.5(3) . 6_565 ?
C329 N311 C330 118.4(3) . . ?
C329 N311 Zn41 111.3(3) . 6_565 ?
C329 N311 Zn51 83.6(4) . 6_565 ?
Zn41 N311 Zn51 27.8(4) 6_565 6_565 ?
C319 N307 Zn42 125.9(3) . . ?
C319 N307 Zn32 119.0(3) . . ?
C323 N307 Zn42 116.5(3) . . ?
C323 N307 C319 117.3(3) . . ?
C323 N307 Zn32 123.7(3) . . ?
N302 C306 C303 116.1(3) . . ?
N303 C306 N302 125.4(3) . . ?
N303 C306 C303 118.5(3) . . ?
N302 C308 C316 115.3(3) . . ?
N304 C308 N302 125.4(3) . . ?
N304 C308 C316 119.3(3) . . ?
N310 C326 N308 125.1(3) . . ?
N310 C326 C334 116.8(3) . . ?
N308 C326 C334 118.0(3) . . ?
C310 C309 C307 119.9(3) . . ?
C313 C309 C307 121.5(3) . . ?
C313 C309 C310 118.6(3) . . ?
N303 C307 C309 116.4(3) . . ?
N304 C307 N303 124.8(3) . . ?
N304 C307 C309 118.8(3) . . ?
N309 C325 N310 125.2(3) . . ?
N309 C325 C327 118.7(3) . . ?
N310 C325 C327 116.1(3) . . ?
C302 C303 C306 122.1(3) . . ?
C304 C303 C306 120.4(3) . . ?
C304 C303 C302 117.4(3) . . ?
C331 C327 C325 121.0(3) . . ?
C331 C327 C328 119.0(3) . . ?
C328 C327 C325 119.9(3) . . ?
C335 C334 C326 121.6(3) . . ?
C335 C334 C333 118.0(3) . . ?
C333 C334 C326 120.4(3) . . ?
C320 C321 C324 121.2(3) . . ?
C320 C321 C322 117.6(4) . . ?
C322 C321 C324 121.2(3) . . ?
C303 C302 H302 120.1 . . ?
C301 C302 C303 119.8(3) . . ?
C301 C302 H302 120.1 . . ?
N309 C324 C321 118.3(3) . . ?
N308 C324 N309 124.4(3) . . ?
N308 C324 C321 117.3(3) . . ?
C315 C316 C308 120.2(3) . . ?
C315 C316 C317 117.8(3) . . ?
C317 C316 C308 122.0(3) . . ?
N301 C301 C302 122.3(3) . . ?
N301 C301 H301 118.9 . . ?
C302 C301 H301 118.9 . . ?
C327 C331 H331 120.4 . . ?
C327 C331 C330 119.3(3) . . ?
C330 C331 H331 120.4 . . ?
N306 C314 H314 118.4 . . ?
N306 C314 C315 123.3(4) . . ?
C315 C314 H314 118.4 . . ?
N305 C311 H311 118.5 . . ?
N305 C311 C310 123.0(3) . . ?
C310 C311 H311 118.5 . . ?
N311 C330 C331 122.3(4) . . ?
N311 C330 H330 118.9 . . ?
C331 C330 H330 118.9 . . ?
C316 C315 C314 119.4(3) . . ?
C316 C315 H315 120.3 . . ?
C314 C315 H315 120.3 . . ?
C309 C310 H310 120.5 . . ?
C311 C310 C309 119.0(3) . . ?
C311 C310 H310 120.5 . . ?
C334 C335 H335 120.3 . . ?
C334 C335 C336 119.3(3) . . ?
C336 C335 H335 120.3 . . ?
C321 C320 H320 120.0 . . ?
C321 C320 C319 120.0(4) . . ?
C319 C320 H320 120.0 . . ?
N312 C336 C335 122.9(4) . . ?
N312 C336 H336 118.6 . . ?
C335 C336 H336 118.6 . . ?
C309 C313 H313 120.5 . . ?
C309 C313 C312 119.0(3) . . ?
C312 C313 H313 120.5 . . ?
N307 C319 C320 122.7(4) . . ?
N307 C319 H319 118.7 . . ?
C320 C319 H319 118.7 . . ?
C316 C317 H317 120.2 . . ?
C316 C317 C318 119.6(3) . . ?
C318 C317 H317 120.2 . . ?
N306 C318 C317 123.1(3) . . ?
N306 C318 H318 118.4 . . ?
C317 C318 H318 118.4 . . ?
N305 C312 C313 123.0(3) . . ?
N305 C312 H312 118.5 . . ?
C313 C312 H312 118.5 . . ?
C321 C322 H322 120.3 . . ?
C321 C322 C323 119.4(4) . . ?
C323 C322 H322 120.3 . . ?
N311 C329 H329 118.4 . . ?
N311 C329 C328 123.3(4) . . ?
N311 C329 Zn51 66.2(4) . 6_565 ?
C328 C329 H329 118.4 . . ?
C328 C329 Zn51 167.1(5) . 6_565 ?
Zn51 C329 H329 53.1 6_565 . ?
C303 C304 H304 120.4 . . ?
C305 C304 C303 119.2(3) . . ?
C305 C304 H304 120.4 . . ?
N307 C323 C322 123.0(4) . . ?
N307 C323 H323 118.5 . . ?
C322 C323 H323 118.5 . . ?
C327 C328 C329 117.7(4) . . ?
C327 C328 H328 121.2 . . ?
C329 C328 H328 121.2 . . ?
N301 C305 C304 123.8(4) . . ?
N301 C305 H305 118.1 . . ?
C304 C305 H305 118.1 . . ?
C334 C333 H333 120.5 . . ?
C332 C333 C334 119.1(4) . . ?
C332 C333 H333 120.5 . . ?
N312 C332 C333 123.1(4) . . ?
N312 C332 H332 118.4 . . ?
C333 C332 H332 118.4 . . ?
N305 Zn43 N312 99.0(4) 3 . ?
N305 Zn43 I405 101.3(3) 3 . ?
N305 Zn43 I406 115.2(4) 3 . ?
N312 Zn43 I405 103.4(3) . . ?
N312 Zn43 I406 111.6(3) . . ?
I405 Zn43 I406 123.1(4) . . ?
N306 Zn32 N307 102.2(3) . . ?
N306 Zn32 I303 104.1(2) . . ?
N306 Zn32 I304 112.0(2) . . ?
N307 Zn32 I303 105.1(2) . . ?
N307 Zn32 I304 109.2(2) . . ?
I303 Zn32 I304 122.3(2) . . ?
N301 Zn41 I401 99.9(3) . . ?
N301 Zn41 I402 112.9(3) . . ?
N311 Zn41 N301 100.1(3) 6_566 . ?
N311 Zn41 I401 103.9(3) 6_566 . ?
N311 Zn41 I402 109.9(3) 6_566 . ?
I401 Zn41 I402 126.8(3) . . ?
N301 Zn51 N311 88.0(6) . 6_566 ?
N301 Zn51 C329 101.1(7) . 6_566 ?
N301 Zn51 I501 92.2(5) . . ?
N301 Zn51 I502 126.3(8) . . ?
N311 Zn51 C329 30.2(3) 6_566 6_566 ?
N311 Zn51 I501 80.4(5) 6_566 . ?
N311 Zn51 I502 131.2(8) 6_566 . ?
I502 Zn51 I501 124.7(7) . . ?

loop_
_geom_bond_atom_site_label_1
_geom_bond_atom_site_label_2
_geom_bond_distance
_geom_bond_site_symmetry_2
_geom_bond_publ_flag
I404 Zn42 2.524(5) . ?
I302 Zn31 2.517(3) . ?
I301 Zn31 2.543(2) . ?
I306 Zn33 2.538(3) . ?
I403 Zn42 2.544(4) . ?
I305 Zn33 2.530(3) . ?
Zn31 N301 2.081(4) . ?
Zn31 N311 2.098(4) 6_566 ?
Zn33 N305 2.076(5) 3 ?
Zn33 N312 2.050(5) . ?
Zn42 N306 2.106(6) . ?
Zn42 N307 2.017(6) . ?
N302 C306 1.338(4) . ?
N302 C308 1.334(4) . ?
N303 C306 1.327(4) . ?
N303 C307 1.340(4) . ?
N309 C325 1.324(4) . ?
N309 C324 1.342(4) . ?
N304 C308 1.330(4) . ?
N304 C307 1.340(4) . ?
N310 C326 1.328(4) . ?
N310 C325 1.345(4) . ?
N306 C314 1.332(5) . ?
N306 C318 1.330(5) . ?
N306 Zn32 2.049(6) . ?
N308 C326 1.337(4) . ?
N308 C324 1.337(4) . ?
N305 C311 1.336(4) . ?
N305 C312 1.338(5) . ?
N305 Zn43 2.054(10) 3_445 ?
N312 C336 1.329(4) . ?
N312 C332 1.317(5) . ?
N312 Zn43 2.120(9) . ?
N301 C301 1.334(4) . ?
N301 C305 1.319(5) . ?
N301 Zn41 2.064(7) . ?
N301 Zn51 2.119(14) . ?
N311 C330 1.323(5) . ?
N311 C329 1.314(5) . ?
N311 Zn41 2.029(8) 6_565 ?
N311 Zn51 2.39(2) 6_565 ?
N307 C319 1.346(5) . ?
N307 C323 1.323(6) . ?
N307 Zn32 2.125(7) . ?
C306 C303 1.484(4) . ?
C308 C316 1.487(4) . ?
C326 C334 1.476(5) . ?
C309 C307 1.487(4) . ?
C309 C310 1.384(5) . ?
C309 C313 1.370(4) . ?
C325 C327 1.497(4) . ?
C303 C302 1.379(4) . ?
C303 C304 1.371(5) . ?
C327 C331 1.367(5) . ?
C327 C328 1.374(5) . ?
C334 C335 1.358(5) . ?
C334 C333 1.381(5) . ?
C321 C324 1.468(5) . ?
C321 C320 1.368(5) . ?
C321 C322 1.379(5) . ?
C302 H302 0.9500 . ?
C302 C301 1.379(4) . ?
C316 C315 1.369(5) . ?
C316 C317 1.370(4) . ?
C301 H301 0.9500 . ?
C331 H331 0.9500 . ?
C331 C330 1.389(5) . ?
C314 H314 0.9500 . ?
C314 C315 1.376(5) . ?
C311 H311 0.9500 . ?
C311 C310 1.373(5) . ?
C330 H330 0.9500 . ?
C315 H315 0.9500 . ?
C310 H310 0.9500 . ?
C335 H335 0.9500 . ?
C335 C336 1.375(5) . ?
C320 H320 0.9500 . ?
C320 C319 1.370(6) . ?
C336 H336 0.9500 . ?
C313 H313 0.9500 . ?
C313 C312 1.377(5) . ?
C319 H319 0.9500 . ?
C317 H317 0.9500 . ?
C317 C318 1.377(5) . ?
C318 H318 0.9500 . ?
C312 H312 0.9500 . ?
C322 H322 0.9500 . ?
C322 C323 1.381(6) . ?
C329 H329 0.9500 . ?
C329 C328 1.403(6) . ?
C329 Zn51 2.60(2) 6_565 ?
C304 H304 0.9500 . ?
C304 C305 1.371(5) . ?
C323 H323 0.9500 . ?
C328 H328 0.9500 . ?
C305 H305 0.9500 . ?
C333 H333 0.9500 . ?
C333 C332 1.369(6) . ?
C332 H332 0.9500 . ?
I405 Zn43 2.531(7) . ?
Zn43 I406 2.544(7) . ?
I303 Zn32 2.542(5) . ?
Zn32 I304 2.557(5) . ?
I401 Zn41 2.532(7) . ?
Zn41 I402 2.536(7) . ?
I501 Zn51 2.563(14) . ?
I502 Zn51 2.515(14) . ?

loop_
_geom_torsion_atom_site_label_1
_geom_torsion_atom_site_label_2
_geom_torsion_atom_site_label_3
_geom_torsion_atom_site_label_4
_geom_torsion
_geom_torsion_site_symmetry_1
_geom_torsion_site_symmetry_2
_geom_torsion_site_symmetry_3
_geom_torsion_site_symmetry_4
_geom_torsion_publ_flag
Zn31 N301 C301 C302 -169.6(3) . . . . ?
Zn31 N301 C305 C304 173.4(5) . . . . ?
Zn31 N311 C330 C331 -173.0(3) 6_565 . . . ?
Zn31 N311 C329 C328 171.8(4) 6_565 . . . ?
Zn33 N305 C311 C310 179.1(3) 3_445 . . . ?
Zn33 N305 C312 C313 -179.7(4) 3_445 . . . ?
Zn33 N312 C336 C335 176.1(3) . . . . ?
Zn33 N312 C332 C333 -175.1(5) . . . . ?
Zn42 N306 C314 C315 -179.3(4) . . . . ?
Zn42 N306 C318 C317 178.6(4) . . . . ?
Zn42 N307 C319 C320 173.5(4) . . . . ?
Zn42 N307 C323 C322 -174.3(4) . . . . ?
N302 C306 C303 C302 -179.4(3) . . . . ?
N302 C306 C303 C304 3.2(5) . . . . ?
N302 C308 C316 C315 9.3(5) . . . . ?
N302 C308 C316 C317 -170.0(3) . . . . ?
N303 C306 C303 C302 1.1(5) . . . . ?
N303 C306 C303 C304 -176.3(4) . . . . ?
N309 C325 C327 C331 167.3(3) . . . . ?
N309 C325 C327 C328 -13.0(5) . . . . ?
N304 C308 C316 C315 -172.1(3) . . . . ?
N304 C308 C316 C317 8.6(5) . . . . ?
N310 C326 C334 C335 -22.9(5) . . . . ?
N310 C326 C334 C333 155.9(4) . . . . ?
N310 C325 C327 C331 -11.1(4) . . . . ?
N310 C325 C327 C328 168.7(3) . . . . ?
N306 C314 C315 C316 0.5(7) . . . . ?
N308 C326 C334 C335 159.5(3) . . . . ?
N308 C326 C334 C333 -21.7(5) . . . . ?
N305 C311 C310 C309 1.2(6) . . . . ?
N311 C329 C328 C327 2.5(7) . . . . ?
C306 N302 C308 N304 -4.9(5) . . . . ?
C306 N302 C308 C316 173.6(3) . . . . ?
C306 N303 C307 N304 -3.7(5) . . . . ?
C306 N303 C307 C309 177.5(3) . . . . ?
C306 C303 C302 C301 -178.9(3) . . . . ?
C306 C303 C304 C305 -178.0(5) . . . . ?
C308 N302 C306 N303 3.5(5) . . . . ?
C308 N302 C306 C303 -175.9(3) . . . . ?
C308 N304 C307 N303 2.6(5) . . . . ?
C308 N304 C307 C309 -178.7(3) . . . . ?
C308 C316 C315 C314 -178.5(4) . . . . ?
C308 C316 C317 C318 178.1(4) . . . . ?
C326 N310 C325 N309 -5.2(4) . . . . ?
C326 N310 C325 C327 173.1(3) . . . . ?
C326 N308 C324 N309 -4.3(5) . . . . ?
C326 N308 C324 C321 176.5(3) . . . . ?
C326 C334 C335 C336 179.6(3) . . . . ?
C326 C334 C333 C332 -178.4(5) . . . . ?
C309 C313 C312 N305 -0.1(7) . . . . ?
C307 N303 C306 N302 0.4(5) . . . . ?
C307 N303 C306 C303 179.9(3) . . . . ?
C307 N304 C308 N302 2.1(5) . . . . ?
C307 N304 C308 C316 -176.4(3) . . . . ?
C307 C309 C310 C311 -179.0(4) . . . . ?
C307 C309 C313 C312 178.5(4) . . . . ?
C325 N309 C324 N308 2.5(5) . . . . ?
C325 N309 C324 C321 -178.4(3) . . . . ?
C325 N310 C326 N308 3.1(4) . . . . ?
C325 N310 C326 C334 -174.3(3) . . . . ?
C325 C327 C331 C330 179.3(3) . . . . ?
C325 C327 C328 C329 179.6(4) . . . . ?
C303 C302 C301 N301 -2.0(6) . . . . ?
C303 C304 C305 N301 -4.4(10) . . . . ?
C327 C331 C330 N311 -0.1(5) . . . . ?
C334 C335 C336 N312 -0.6(6) . . . . ?
C334 C333 C332 N312 -2.0(9) . . . . ?
C321 C320 C319 N307 -0.5(7) . . . . ?
C321 C322 C323 N307 0.8(8) . . . . ?
C302 C303 C304 C305 4.5(8) . . . . ?
C324 N309 C325 N310 2.6(4) . . . . ?
C324 N309 C325 C327 -175.6(3) . . . . ?
C324 N308 C326 N310 1.3(5) . . . . ?
C324 N308 C326 C334 178.7(3) . . . . ?
C324 C321 C320 C319 -179.7(4) . . . . ?
C324 C321 C322 C323 179.6(4) . . . . ?
C316 C317 C318 N306 0.2(7) . . . . ?
C301 N301 C305 C304 1.0(8) . . . . ?
C331 C327 C328 C329 -0.6(6) . . . . ?
C314 N306 C318 C317 1.0(6) . . . . ?
C311 N305 C312 C313 1.0(7) . . . . ?
C330 N311 C329 C328 -3.1(7) . . . . ?
C330 N311 C329 Zn51 -173.0(5) . . . 6_565 ?
C315 C316 C317 C318 -1.1(6) . . . . ?
C310 C309 C307 N303 0.5(5) . . . . ?
C310 C309 C307 N304 -178.3(3) . . . . ?
C310 C309 C313 C312 -0.2(6) . . . . ?
C335 C334 C333 C332 0.4(8) . . . . ?
C320 C321 C324 N309 21.3(5) . . . . ?
C320 C321 C324 N308 -159.5(3) . . . . ?
C320 C321 C322 C323 -1.3(7) . . . . ?
C336 N312 C332 C333 2.3(8) . . . . ?
C313 C309 C307 N303 -178.2(3) . . . . ?
C313 C309 C307 N304 3.0(5) . . . . ?
C313 C309 C310 C311 -0.3(6) . . . . ?
C319 N307 C323 C322 -0.1(7) . . . . ?
C317 C316 C315 C314 0.8(6) . . . . ?
C318 N306 C314 C315 -1.4(6) . . . . ?
C312 N305 C311 C310 -1.5(6) . . . . ?
C322 C321 C324 N309 -159.6(4) . . . . ?
C322 C321 C324 N308 19.6(5) . . . . ?
C322 C321 C320 C319 1.1(6) . . . . ?
C329 N311 C330 C331 1.8(5) . . . . ?
C304 C303 C302 C301 -1.5(6) . . . . ?
C323 N307 C319 C320 -0.1(7) . . . . ?
C328 C327 C331 C330 -0.5(5) . . . . ?
C305 N301 C301 C302 2.3(6) . . . . ?
C333 C334 C335 C336 0.8(6) . . . . ?
C332 N312 C336 C335 -1.0(6) . . . . ?
Zn43 N305 C311 C310 168.5(4) 3_445 . . . ?
Zn43 N305 C312 C313 -170.5(5) 3_445 . . . ?
Zn43 N312 C336 C335 -177.0(4) . . . . ?
Zn43 N312 C332 C333 177.9(5) . . . . ?
Zn32 N306 C314 C315 178.1(4) . . . . ?
Zn32 N306 C318 C317 -178.5(4) . . . . ?
Zn32 N307 C319 C320 178.6(4) . . . . ?
Zn32 N307 C323 C322 -178.7(4) . . . . ?
Zn41 N301 C301 C302 179.7(4) . . . . ?
Zn41 N301 C305 C304 -176.5(5) . . . . ?
Zn41 N311 C330 C331 -173.3(3) 6_565 . . . ?
Zn41 N311 C329 C328 173.0(4) 6_565 . . . ?
Zn51 N301 C301 C302 152.3(5) . . . . ?
Zn51 N301 C305 C304 -139.6(7) . . . . ?
Zn51 N311 C330 C331 -160.2(10) 6_565 . . . ?
Zn51 N311 C329 C328 170.0(6) 6_565 . . . ?
Zn51 C329 C328 C327 137.0(19) 6_565 . . . ?

loop_
_exptl_oxdiff_crystal_face_indexfrac_h
_exptl_oxdiff_crystal_face_indexfrac_k
_exptl_oxdiff_crystal_face_indexfrac_l
_exptl_oxdiff_crystal_face_x
_exptl_oxdiff_crystal_face_y
_exptl_oxdiff_crystal_face_z
1.0000 0.0000 -1.0000 -0.0586 0.0050 -0.0069
-1.0000 -0.0000 1.0000 0.0586 -0.0050 0.0069
-0.0000 1.0000 2.0000 0.0517 -0.0049 0.1337
-2.0000 -1.0000 -0.0000 0.0654 -0.0051 -0.1199
-1.0000 0.0000 0.0000 0.0253 -0.0321 -0.0183
1.0000 -0.0000 -0.0000 -0.0253 0.0321 0.0183
-2.0000 -1.0000 -1.0000 0.0321 -0.0322 -0.1451
-1.0000 0.0000 -1.0000 -0.0080 -0.0593 -0.0434
1.0000 -0.0000 1.0000 0.0080 0.0593 0.0434
1.0000 -2.0000 -0.0000 0.0045 0.1504 -0.1485
-1.0000 2.0000 0.0000 -0.0045 -0.1504 0.1485
0.0000 0.0000 -1.0000 -0.0333 -0.0271 -0.0252
-0.0000 -0.0000 1.0000 0.0333 0.0271 0.0252
-2.0000 1.0000 2.0000 0.1022 -0.0691 0.0972
1.0000 -1.0000 -2.0000 -0.0770 0.0370 -0.1155

loop_
_smtbx_masks_void_nr
_smtbx_masks_void_average_x
_smtbx_masks_void_average_y
_smtbx_masks_void_average_z
_smtbx_masks_void_volume
_smtbx_masks_void_count_electrons
_smtbx_masks_void_content
1 -0.136 -0.995 -0.886 4061.2 1193.6 ?
2 -0.631 -0.435 0.119 4061.2 1193.6 ?
